data_4071002
loop_
_publ_author_name
'Paredes, Paloma'
'D\'iez, Josefina'
'Gamasa, M. Pilar'

_publ_section_title
;
 Synthesis of Enantiopure Iridium(I) and Iridium(III) Pybox Complexes and
 Their Application in the Asymmetric Transfer Hydrogenation of
 Ketones&#x2020;
;
_journal_issue 11
_journal_name_full Organometallics
_journal_page_first 2597
_journal_paper_doi 10.1021/om7011997
_journal_volume 27
_journal_year 2008
_chemical_absolute_configuration ad
_chemical_compound_source synthesis
_chemical_formula_moiety 'C21 H31 Ir1 N3, P1 F6'
_chemical_formula_sum 'C21 H31 F6 Ir N3 O2 P'
_chemical_formula_weight 694.66
_chemical_name_systematic
;
 ?
;
_space_group_IT_number 18
_symmetry_cell_setting orthorhombic
_symmetry_space_group_name_Hall 'P 2 2ab'
_symmetry_space_group_name_H-M 'P 21 21 2'
_atom_sites_solution_hydrogens geom
_atom_sites_solution_primary direct
_atom_sites_solution_secondary difmap
_audit_creation_method SHELXL-97
_cell_angle_alpha 90.00
_cell_angle_beta 90.00
_cell_angle_gamma 90.00
_cell_formula_units_Z 2
_cell_length_a 15.3775(7)
_cell_length_b 8.4994(3)
_cell_length_c 9.2423(5)
_cell_measurement_reflns_used 1260
_cell_measurement_temperature 150(2)
_cell_volume 1207.96(10)
_computing_cell_refinement 'HKL Scalepack (Otwinowki & Minor 1997)'
_computing_data_collection 'Collet (Nonius BV, 1997-2000)'
_computing_data_reduction 'HKL Denzo and scalepack (Otwinowski & Minor 1997)'
_computing_molecular_graphics 'PLATON (Spek, 2003)'
_computing_publication_material 'SHELXL-97 (Sheldrick, 1997)'
_computing_structure_refinement 'SHELXL-97 (Sheldrick, 1997)'
_computing_structure_solution 'DIRDIF-99 (Beurskens, 1999)'
_diffrn_ambient_temperature 150(2)
_diffrn_detector_area_resol_mean 9
_diffrn_measured_fraction_theta_full 0.996
_diffrn_measured_fraction_theta_max 0.996
_diffrn_measurement_device_type KappaCCD
_diffrn_measurement_method '\f and \w scan'
_diffrn_radiation_monochromator graphite
_diffrn_radiation_source 'fine-focus sealed tube'
_diffrn_radiation_type CuK\a
_diffrn_radiation_wavelength 1.54180
_diffrn_reflns_av_R_equivalents 0.059
_diffrn_reflns_av_sigmaI/netI 0.0723
_diffrn_reflns_limit_h_max 18
_diffrn_reflns_limit_h_min -18
_diffrn_reflns_limit_k_max 10
_diffrn_reflns_limit_k_min -10
_diffrn_reflns_limit_l_max 11
_diffrn_reflns_limit_l_min -10
_diffrn_reflns_number 16108
_diffrn_reflns_theta_full 69.84
_diffrn_reflns_theta_max 69.84
_diffrn_reflns_theta_min 4.78
_diffrn_standards_number 0
_exptl_absorpt_coefficient_mu 11.971
_exptl_absorpt_correction_T_max 0.185
_exptl_absorpt_correction_T_min 0.160
_exptl_absorpt_correction_type empirical
_exptl_absorpt_process_details 'XABS2 (Parkin, Moezzi, & Hope, 1995)'
_exptl_crystal_colour Red
_exptl_crystal_density_diffrn 1.910
_exptl_crystal_density_method 'not measured'
_exptl_crystal_description Prismatic
_exptl_crystal_F_000 680
_exptl_crystal_size_max 0.175
_exptl_crystal_size_mid 0.15
_exptl_crystal_size_min 0.15
_refine_diff_density_max 2.219
_refine_diff_density_min -2.174
_refine_diff_density_rms 0.348
_refine_ls_abs_structure_details 'Flack H D (1983), Acta Cryst. A39, 876-881'
_refine_ls_abs_structure_Flack 0.01(3)
_refine_ls_extinction_method none
_refine_ls_goodness_of_fit_ref 1.305
_refine_ls_hydrogen_treatment mixed
_refine_ls_matrix_type full
_refine_ls_number_parameters 148
_refine_ls_number_reflns 2275
_refine_ls_number_restraints 0
_refine_ls_restrained_S_all 1.305
_refine_ls_R_factor_all 0.0608
_refine_ls_R_factor_gt 0.0431
_refine_ls_shift/su_max 0.001
_refine_ls_shift/su_mean 0.000
_refine_ls_structure_factor_coef Fsqd
_refine_ls_weighting_details 'calc w=1/[\s^2^(Fo^2^)+(0.0972P)^2^+2.8422P] where P=(Fo^2^+2Fc^2^)/3'
_refine_ls_weighting_scheme calc
_refine_ls_wR_factor_gt 0.1139
_refine_ls_wR_factor_ref 0.1776
_reflns_number_gt 2149
_reflns_number_total 2275
_reflns_threshold_expression >2sigma(I)
_cod_data_source_file om7011997-file004.cif
_cod_data_source_block 1
_cod_depositor_comments
;
The following automatic conversions were performed:

'_symmetry_cell_setting' value 'Orthorhombic' changed to
'orthorhombic' according to
/home/saulius/struct/CIF-dictionaries/cif_core.dic dictionary named
'cif_core.dic' version 2.4.1 from
2010-06-29.

'_exptl_absorpt_correction_type' value 'Empirical'
changed to 'empirical' according to
/home/saulius/struct/CIF-dictionaries/cif_core.dic dictionary named
'cif_core.dic' version 2.4.1 from 2010-06-29.

Automatic conversion script
Id: cif_fix_values 1715 2011-07-08 13:25:40Z adriana 
;
_cod_database_code 4071002

loop_
_symmetry_equiv_pos_as_xyz
'x, y, z'
'x+1/2, -y+1/2, -z'
'-x+1/2, y+1/2, -z'
'-x, -y, z'

loop_
_atom_site_label
_atom_site_type_symbol
_atom_site_fract_x
_atom_site_fract_y
_atom_site_fract_z
_atom_site_U_iso_or_equiv
_atom_site_adp_type
_atom_site_occupancy
_atom_site_symmetry_multiplicity
_atom_site_calc_flag
_atom_site_refinement_flags
Ir1 Ir 0.0000 0.0000 0.82525(5) 0.0239(3) Uani 1 2 d S
O1 O -0.2115(5) -0.1693(11) 1.0491(10) 0.040(2) Uani 1 1 d .
N2 N 0.0000 0.0000 1.0432(11) 0.024(2) Uani 1 2 d S
N1 N -0.1163(6) -0.1040(13) 0.8719(11) 0.034(2) Uani 1 1 d .
C1 C 0.0521(7) -0.1604(16) 0.6695(10) 0.027(2) Uani 1 1 d .
H1A H 0.0096 -0.2220 0.6123 0.032 Uiso 1 1 calc R
H1B H 0.1027 -0.1234 0.6126 0.032 Uiso 1 1 calc R
C2 C 0.0691(9) -0.2133(19) 0.8118(15) 0.046(4) Uani 1 1 d .
H2A H 0.1305 -0.2106 0.8435 0.055 Uiso 1 1 calc R
H2B H 0.0377 -0.3090 0.8433 0.055 Uiso 1 1 calc R
C3 C -0.1811(9) -0.2508(12) 0.6596(13) 0.032(3) Uani 1 1 d .
H3 H -0.1373 -0.1948 0.5986 0.038 Uiso 1 1 calc R
C4 C -0.2638(10) -0.265(2) 0.5697(16) 0.045(4) Uani 1 1 d .
H4A H -0.2524 -0.3312 0.4850 0.067 Uiso 1 1 calc R
H4B H -0.2822 -0.1602 0.5379 0.067 Uiso 1 1 calc R
H4C H -0.3098 -0.3127 0.6284 0.067 Uiso 1 1 calc R
C5 C -0.1411(11) -0.4089(15) 0.7025(19) 0.054(4) Uani 1 1 d .
H5A H -0.1309 -0.4721 0.6155 0.081 Uiso 1 1 calc R
H5B H -0.1810 -0.4650 0.7671 0.081 Uiso 1 1 calc R
H5C H -0.0858 -0.3908 0.7524 0.081 Uiso 1 1 calc R
C6 C -0.1974(8) -0.1491(16) 0.7909(14) 0.036(3) Uani 1 1 d .
H6 H -0.2262 -0.0501 0.7573 0.043 Uiso 1 1 calc R
C7 C -0.2533(10) -0.219(3) 0.9165(16) 0.052(5) Uani 1 1 d .
H7A H -0.3135 -0.1779 0.9119 0.062 Uiso 1 1 calc R
H7B H -0.2551 -0.3349 0.9104 0.062 Uiso 1 1 calc R
C8 C -0.1322(7) -0.1166(14) 1.0087(12) 0.031(2) Uiso 1 1 d .
C9 C -0.0678(8) -0.0632(14) 1.1114(14) 0.038(3) Uani 1 1 d .
C10 C -0.0699(9) -0.0687(15) 1.2642(14) 0.044(3) Uani 1 1 d .
H10 H -0.1166 -0.1168 1.3149 0.053 Uiso 1 1 calc R
P1 P 0.0000 0.5000 0.2142(5) 0.0422(9) Uani 1 2 d S
F1 F -0.0618(9) 0.5690(12) 0.0908(14) 0.089(4) Uani 1 1 d .
F2 F 0.0528(6) 0.6594(10) 0.2098(15) 0.075(3) Uani 1 1 d .
F3 F -0.0639(9) 0.5708(14) 0.3308(13) 0.102(5) Uani 1 1 d .
C11 C 0.0000 0.0000 1.3367(14) 0.027(3) Uiso 1 2 d S
H11 H 0.0000 0.0000 1.4395 0.032 Uiso 1 2 calc SR

loop_
_atom_site_aniso_label
_atom_site_aniso_U_11
_atom_site_aniso_U_22
_atom_site_aniso_U_33
_atom_site_aniso_U_23
_atom_site_aniso_U_13
_atom_site_aniso_U_12
Ir1 0.0256(4) 0.0221(4) 0.0240(4) 0.000 0.000 0.0016(3)
O1 0.034(4) 0.050(5) 0.038(5) 0.019(4) 0.005(4) -0.009(4)
N2 0.028(5) 0.025(5) 0.020(5) 0.000 0.000 0.015(7)
N1 0.027(5) 0.045(6) 0.031(5) 0.003(4) -0.001(4) 0.000(4)
C1 0.020(5) 0.040(7) 0.021(5) 0.010(4) -0.006(4) -0.003(5)
C2 0.035(7) 0.044(8) 0.057(9) 0.022(6) -0.001(6) 0.019(6)
C3 0.037(7) 0.018(6) 0.040(7) 0.000(4) -0.012(5) -0.014(5)
C4 0.040(8) 0.066(11) 0.028(7) 0.006(6) -0.017(6) -0.012(7)
C5 0.075(10) 0.018(6) 0.069(9) 0.011(6) -0.010(8) 0.008(6)
C6 0.032(6) 0.040(7) 0.036(6) 0.003(6) -0.015(5) 0.007(5)
C7 0.040(8) 0.090(13) 0.026(7) 0.007(8) -0.009(6) -0.023(8)
C9 0.046(7) 0.032(6) 0.035(6) 0.010(5) 0.005(6) -0.002(5)
C10 0.068(9) 0.032(6) 0.032(6) -0.011(6) 0.014(7) 0.006(6)
P1 0.041(2) 0.031(2) 0.055(2) 0.000 0.000 0.017(3)
F1 0.126(9) 0.043(5) 0.097(8) 0.019(6) -0.034(8) 0.012(6)
F2 0.060(5) 0.022(4) 0.143(10) -0.005(6) 0.006(6) -0.002(4)
F3 0.141(11) 0.066(7) 0.099(9) 0.015(6) 0.091(8) 0.029(7)

loop_
_atom_type_symbol
_atom_type_description
_atom_type_scat_dispersion_real
_atom_type_scat_dispersion_imag
_atom_type_scat_source
C C 0.0181 0.0091 'International Tables Vol C Tables 4.2.6.8 and 6.1.1.4'
H H 0.0000 0.0000 'International Tables Vol C Tables 4.2.6.8 and 6.1.1.4'
F F 0.0727 0.0534 'International Tables Vol C Tables 4.2.6.8 and 6.1.1.4'
Ir Ir -4.7710 6.5667 'International Tables Vol C Tables 4.2.6.8 and 6.1.1.4'
N N 0.0311 0.0180 'International Tables Vol C Tables 4.2.6.8 and 6.1.1.4'
O O 0.0492 0.0322 'International Tables Vol C Tables 4.2.6.8 and 6.1.1.4'
P P 0.2955 0.4335 'International Tables Vol C Tables 4.2.6.8 and 6.1.1.4'

loop_
_geom_angle_atom_site_label_1
_geom_angle_atom_site_label_2
_geom_angle_atom_site_label_3
_geom_angle
_geom_angle_site_symmetry_1
_geom_angle_site_symmetry_3
N2 Ir1 N1 77.8(3) . 4
N2 Ir1 N1 77.8(3) . .
N1 Ir1 N1 155.6(6) 4 .
N2 Ir1 C2 93.4(4) . 4
N1 Ir1 C2 94.7(5) 4 4
N1 Ir1 C2 86.8(5) . 4
N2 Ir1 C2 93.4(4) . .
N1 Ir1 C2 86.8(5) 4 .
N1 Ir1 C2 94.7(5) . .
C2 Ir1 C2 173.2(7) 4 .
N2 Ir1 C1 132.3(3) . .
N1 Ir1 C1 95.2(4) 4 .
N1 Ir1 C1 101.2(4) . .
C2 Ir1 C1 134.3(4) 4 .
C2 Ir1 C1 38.9(5) . .
N2 Ir1 C1 132.3(3) . 4
N1 Ir1 C1 101.2(4) 4 4
N1 Ir1 C1 95.2(4) . 4
C2 Ir1 C1 38.9(5) 4 4
C2 Ir1 C1 134.3(4) . 4
C1 Ir1 C1 95.4(5) . 4
C8 O1 C7 105.2(10) . .
C9 N2 C9 123.5(14) 4 .
C9 N2 Ir1 118.3(7) 4 .
C9 N2 Ir1 118.3(7) . .
C8 N1 C6 108.0(10) . .
C8 N1 Ir1 114.1(8) . .
C6 N1 Ir1 137.1(8) . .
C2 C1 Ir1 69.2(7) . .
C2 C1 H1A 116.7 . .
Ir1 C1 H1A 116.7 . .
C2 C1 H1B 116.7 . .
Ir1 C1 H1B 116.7 . .
H1A C1 H1B 113.7 . .
C1 C2 Ir1 71.8(7) . .
C1 C2 H2A 116.4 . .
Ir1 C2 H2A 116.4 . .
C1 C2 H2B 116.4 . .
Ir1 C2 H2B 116.4 . .
H2A C2 H2B 113.4 . .
C6 C3 C4 110.2(11) . .
C6 C3 C5 111.2(11) . .
C4 C3 C5 114.1(12) . .
C6 C3 H3 107.0 . .
C4 C3 H3 107.0 . .
C5 C3 H3 107.0 . .
C3 C4 H4A 109.5 . .
C3 C4 H4B 109.5 . .
H4A C4 H4B 109.5 . .
C3 C4 H4C 109.5 . .
H4A C4 H4C 109.5 . .
H4B C4 H4C 109.5 . .
C3 C5 H5A 109.5 . .
C3 C5 H5B 109.5 . .
H5A C5 H5B 109.5 . .
C3 C5 H5C 109.5 . .
H5A C5 H5C 109.5 . .
H5B C5 H5C 109.5 . .
N1 C6 C3 114.1(10) . .
N1 C6 C7 100.5(10) . .
C3 C6 C7 118.2(12) . .
N1 C6 H6 107.8 . .
C3 C6 H6 107.8 . .
C7 C6 H6 107.8 . .
O1 C7 C6 106.1(11) . .
O1 C7 H7A 110.5 . .
C6 C7 H7A 110.5 . .
O1 C7 H7B 110.5 . .
C6 C7 H7B 110.5 . .
H7A C7 H7B 108.7 . .
N1 C8 O1 117.9(10) . .
N1 C8 C9 119.2(11) . .
O1 C8 C9 122.8(10) . .
N2 C9 C10 120.3(12) . .
N2 C9 C8 110.7(11) . .
C10 C9 C8 129.0(12) . .
C11 C10 C9 116.6(12) . .
C11 C10 H10 121.7 . .
C9 C10 H10 121.7 . .
F3 P1 F3 93.9(11) 4_565 .
F3 P1 F2 90.6(6) 4_565 4_565
F3 P1 F2 91.4(7) . 4_565
F3 P1 F2 91.4(7) 4_565 .
F3 P1 F2 90.6(6) . .
F2 P1 F2 177.0(11) 4_565 .
F3 P1 F1 88.7(6) 4_565 4_565
F3 P1 F1 177.4(9) . 4_565
F2 P1 F1 88.4(6) 4_565 4_565
F2 P1 F1 89.5(6) . 4_565
F3 P1 F1 177.4(9) 4_565 .
F3 P1 F1 88.7(6) . .
F2 P1 F1 89.5(6) 4_565 .
F2 P1 F1 88.4(6) . .
F1 P1 F1 88.8(11) 4_565 .
C10 C11 C10 122.6(14) 4 .
C10 C11 H11 118.7 4 .
C10 C11 H11 118.7 . .

loop_
_geom_bond_atom_site_label_1
_geom_bond_atom_site_label_2
_geom_bond_distance
_geom_bond_site_symmetry_2
Ir1 N2 2.015(10) .
Ir1 N1 2.041(10) 4
Ir1 N1 2.041(10) .
Ir1 C2 2.104(14) 4
Ir1 C2 2.104(14) .
Ir1 C1 2.138(12) .
Ir1 C1 2.138(12) 4
O1 C8 1.353(14) .
O1 C7 1.446(17) .
N2 C9 1.331(13) 4
N2 C9 1.331(13) .
N1 C8 1.293(16) .
N1 C6 1.505(15) .
C1 C2 1.414(16) .
C1 H1A 0.9900 .
C1 H1B 0.9900 .
C2 H2A 0.9900 .
C2 H2B 0.9900 .
C3 C6 1.511(18) .
C3 C4 1.523(18) .
C3 C5 1.530(17) .
C3 H3 1.0000 .
C4 H4A 0.9800 .
C4 H4B 0.9800 .
C4 H4C 0.9800 .
C5 H5A 0.9800 .
C5 H5B 0.9800 .
C5 H5C 0.9800 .
C6 C7 1.56(2) .
C6 H6 1.0000 .
C7 H7A 0.9900 .
C7 H7B 0.9900 .
C8 C9 1.445(17) .
C9 C10 1.41(2) .
C10 C11 1.395(16) .
C10 H10 0.9500 .
P1 F3 1.578(10) 4_565
P1 F3 1.578(10) .
P1 F2 1.580(9) 4_565
P1 F2 1.580(9) .
P1 F1 1.596(11) 4_565
P1 F1 1.596(11) .
C11 C10 1.395(16) 4
C11 H11 0.9500 .

loop_
_geom_torsion_atom_site_label_1
_geom_torsion_atom_site_label_2
_geom_torsion_atom_site_label_3
_geom_torsion_atom_site_label_4
_geom_torsion
_geom_torsion_site_symmetry_1
_geom_torsion_site_symmetry_4
N1 Ir1 N2 C9 1.0(7) 4 4
N1 Ir1 N2 C9 -179.0(7) . 4
C2 Ir1 N2 C9 -93.1(7) 4 4
C2 Ir1 N2 C9 86.9(7) . 4
C1 Ir1 N2 C9 86.8(7) . 4
C1 Ir1 N2 C9 -93.2(7) 4 4
N1 Ir1 N2 C9 -179.0(7) 4 .
N1 Ir1 N2 C9 1.0(7) . .
C2 Ir1 N2 C9 86.9(7) 4 .
C2 Ir1 N2 C9 -93.1(7) . .
C1 Ir1 N2 C9 -93.2(7) . .
C1 Ir1 N2 C9 86.8(7) 4 .
N2 Ir1 N1 C8 0.6(9) . .
N1 Ir1 N1 C8 0.6(9) 4 .
C2 Ir1 N1 C8 -93.6(10) 4 .
C2 Ir1 N1 C8 93.1(10) . .
C1 Ir1 N1 C8 131.9(9) . .
C1 Ir1 N1 C8 -131.6(9) 4 .
N2 Ir1 N1 C6 168.2(12) . .
N1 Ir1 N1 C6 168.2(12) 4 .
C2 Ir1 N1 C6 74.0(12) 4 .
C2 Ir1 N1 C6 -99.3(12) . .
C1 Ir1 N1 C6 -60.5(12) . .
C1 Ir1 N1 C6 36.0(12) 4 .
N2 Ir1 C1 C2 0.1(10) . .
N1 Ir1 C1 C2 78.3(9) 4 .
N1 Ir1 C1 C2 -83.5(9) . .
C2 Ir1 C1 C2 -179.99(13) 4 .
C1 Ir1 C1 C2 -179.9(10) 4 .
N2 Ir1 C2 C1 -179.9(7) . .
N1 Ir1 C2 C1 -102.3(8) 4 .
N1 Ir1 C2 C1 102.0(8) . .
C2 Ir1 C2 C1 0.1(8) 4 .
C1 Ir1 C2 C1 0.2(14) 4 .
C8 N1 C6 C3 -137.8(11) . .
Ir1 N1 C6 C3 54.0(15) . .
C8 N1 C6 C7 -10.3(14) . .
Ir1 N1 C6 C7 -178.5(12) . .
C4 C3 C6 N1 -169.5(11) . .
C5 C3 C6 N1 63.0(15) . .
C4 C3 C6 C7 72.7(15) . .
C5 C3 C6 C7 -54.7(16) . .
C8 O1 C7 C6 -13.9(16) . .
N1 C6 C7 O1 14.6(15) . .
C3 C6 C7 O1 139.3(13) . .
C6 N1 C8 O1 2.2(16) . .
Ir1 N1 C8 O1 173.3(8) . .
C6 N1 C8 C9 -173.2(10) . .
Ir1 N1 C8 C9 -2.0(15) . .
C7 O1 C8 N1 7.9(17) . .
C7 O1 C8 C9 -176.9(13) . .
C9 N2 C9 C10 -1.3(9) 4 .
Ir1 N2 C9 C10 178.7(9) . .
C9 N2 C9 C8 177.9(11) 4 .
Ir1 N2 C9 C8 -2.1(11) . .
N1 C8 C9 N2 2.7(16) . .
O1 C8 C9 N2 -172.4(10) . .
N1 C8 C9 C10 -178.3(13) . .
O1 C8 C9 C10 7(2) . .
N2 C9 C10 C11 2.4(16) . .
C8 C9 C10 C11 -176.6(10) . .
C9 C10 C11 C10 -1.2(8) . 4
